data_7034706
loop_
_publ_author_name
'Frost, Jamie M.'
'Stirling, Robert J.'
'Sanz, Sergio'
'Vyas, Nidhi'
'Nichol, Gary S.'
'Rajaraman, Gopalan'
'Brechin, Euan K.'

_publ_section_title
;
 Turning a &quot;useless&quot; ligand into a &quot;useful&quot; ligand: a
 magneto-structural study of an unusual family of Cu(II) wheels derived
 from functionalised phenolic oximes.
;
_journal_issue 22
_journal_name_full 'Dalton transactions (Cambridge, England : 2003)'
_journal_page_first 10177
_journal_page_last 10187
_journal_paper_doi 10.1039/c5dt00884k
_journal_volume 44
_journal_year 2015
_chemical_formula_moiety 'C56 H78 Cu4 N8 Na2 O16, 2.5 C H4 O'
_chemical_formula_sum 'C58.5 H84 Cu4 N8 Na2 O18.5'
_chemical_formula_weight 1495.47
_space_group_crystal_system monoclinic
_space_group_IT_number 15
_space_group_name_Hall '-C 2yc'
_space_group_name_H-M_alt 'C 1 2/c 1'
_symmetry_space_group_name_Hall '-C 2yc'
_symmetry_space_group_name_H-M 'C 1 2/c 1'
_atom_sites_solution_hydrogens mixed
_atom_sites_solution_primary direct
_audit_creation_date 2015-03-27
_audit_creation_method
;
Olex2 1.2-beta
(compiled 2015.01.26 svn.r3150 for OlexSys, GUI svn.r4998)
;
_audit_update_record
;
2015-03-27 deposited with the CCDC.
2015-04-02 downloaded from the CCDC.
;
_cell_angle_alpha 90
_cell_angle_beta 93.295(2)
_cell_angle_gamma 90
_cell_formula_units_Z 4
_cell_length_a 15.2213(3)
_cell_length_b 26.3669(6)
_cell_length_c 17.2409(4)
_cell_measurement_reflns_used 11836
_cell_measurement_temperature 120
_cell_measurement_theta_max 26.1480
_cell_measurement_theta_min 3.0920
_cell_volume 6908.0(3)
_computing_cell_refinement
;
CrysAlisPro, Agilent Technologies,
Version 1.171.36.32 (release 02-08-2013 CrysAlis171 .NET)
(compiled Aug  2 2013,16:46:58)
;
_computing_data_collection
;
CrysAlisPro, Agilent Technologies,
Version 1.171.36.32 (release 02-08-2013 CrysAlis171 .NET)
(compiled Aug  2 2013,16:46:58)
;
_computing_data_reduction
;
CrysAlisPro, Agilent Technologies,
Version 1.171.36.32 (release 02-08-2013 CrysAlis171 .NET)
(compiled Aug  2 2013,16:46:58)
;
_computing_molecular_graphics 'Olex2 (Dolomanov et al., 2009)'
_computing_publication_material 'Olex2 (Dolomanov et al., 2009)'
_computing_structure_refinement 'ShelXL (Sheldrick, 2008)'
_computing_structure_solution 'ShelXS (Sheldrick, 2008)'
_diffrn_ambient_temperature 120
_diffrn_detector_area_resol_mean 10.3147
_diffrn_measured_fraction_theta_full 0.998
_diffrn_measured_fraction_theta_max 0.914
_diffrn_measurement_details
;
  1 omega  -76.00    9.00   1.0000   25.0000
omega____ theta____ kappa____ phi______ frames
    -       -7.2352  -57.0000  150.0000 85

  2 omega  -70.00  -43.00   1.0000   25.0000
omega____ theta____ kappa____ phi______ frames
    -       -7.2352  -19.0000  -90.0000 27

  3 omega  -15.00   16.00   1.0000   25.0000
omega____ theta____ kappa____ phi______ frames
    -       -7.2352  -19.0000  -90.0000 31

  4 omega  -81.00    0.00   1.0000   25.0000
omega____ theta____ kappa____ phi______ frames
    -       -7.2352  -77.0000   60.0000 81

  5 omega  -67.00  -35.00   1.0000   25.0000
omega____ theta____ kappa____ phi______ frames
    -       -7.2352  132.0000 -116.5641 32

  6 omega  -28.00   27.00   1.0000   25.0000
omega____ theta____ kappa____ phi______ frames
    -       -7.2352   38.0000  150.0000 55

  7 omega  -42.00    1.00   1.0000   25.0000
omega____ theta____ kappa____ phi______ frames
    -       -7.2352   19.0000   30.0000 43

  8 omega   36.00   63.00   1.0000   25.0000
omega____ theta____ kappa____ phi______ frames
    -       -7.2352   19.0000   30.0000 27

  9 omega  -38.00    0.00   1.0000   25.0000
omega____ theta____ kappa____ phi______ frames
    -        8.5633  -77.0000  -90.0000 38

 10 omega   24.00   51.00   1.0000   25.0000
omega____ theta____ kappa____ phi______ frames
    -        8.5633 -125.0000  -52.0766 27

 11 omega  -19.00   36.00   1.0000   25.0000
omega____ theta____ kappa____ phi______ frames
    -        8.5633  -99.0000  -30.0000 55

 12 omega  -42.00  -15.00   1.0000   25.0000
omega____ theta____ kappa____ phi______ frames
    -        8.5633  -38.0000    0.0000 27

 13 omega  -30.00   46.00   1.0000   25.0000
omega____ theta____ kappa____ phi______ frames
    -       -7.2352   38.0000   90.0000 76
;
_diffrn_measurement_device_type 'Agilent Technologies SuperNova'
_diffrn_measurement_method '\w scans'
_diffrn_orient_matrix_UB_11 -0.0088758000
_diffrn_orient_matrix_UB_12 0.0263376000
_diffrn_orient_matrix_UB_13 0.0025292000
_diffrn_orient_matrix_UB_21 -0.0347079000
_diffrn_orient_matrix_UB_22 -0.0051507000
_diffrn_orient_matrix_UB_23 0.0246082000
_diffrn_orient_matrix_UB_31 0.0299335000
_diffrn_orient_matrix_UB_32 0.0018291000
_diffrn_orient_matrix_UB_33 0.0329514000
_diffrn_radiation_monochromator mirror
_diffrn_radiation_type MoK\a
_diffrn_radiation_wavelength 0.71073
_diffrn_reflns_av_R_equivalents 0.0792
_diffrn_reflns_av_unetI/netI 0.0664
_diffrn_reflns_Laue_measured_fraction_full 0.998
_diffrn_reflns_Laue_measured_fraction_max 0.914
_diffrn_reflns_limit_h_max 20
_diffrn_reflns_limit_h_min -20
_diffrn_reflns_limit_k_max 35
_diffrn_reflns_limit_k_min -32
_diffrn_reflns_limit_l_max 23
_diffrn_reflns_limit_l_min -21
_diffrn_reflns_number 57914
_diffrn_reflns_point_group_measured_fraction_full 0.998
_diffrn_reflns_point_group_measured_fraction_max 0.914
_diffrn_reflns_theta_full 26.000
_diffrn_reflns_theta_max 28.887
_diffrn_reflns_theta_min 2.826
_diffrn_source 'SuperNova (Mo) X-ray Source'
_exptl_absorpt_coefficient_mu 1.299
_exptl_absorpt_correction_T_max 0.995
_exptl_absorpt_correction_T_min 0.948
_exptl_absorpt_correction_type gaussian
_exptl_absorpt_process_details
;
CrysAlisPro, Agilent Technologies,
Version 1.171.36.32 (release 02-08-2013 CrysAlis171 .NET)
(compiled Aug  2 2013,16:46:58)
Numerical absorption correction based on gaussian integration over
            a multifaceted crystal model
;
_exptl_crystal_colour 'dark blue'
_exptl_crystal_colour_modifier dark
_exptl_crystal_colour_primary blue
_exptl_crystal_density_diffrn 1.438
_exptl_crystal_description block
_exptl_crystal_F_000 3108
_exptl_crystal_recrystallization_method
'The material was recrystallised from a mixture of methanol and diethyl ether by solvent layering'
_exptl_crystal_size_max 0.2457
_exptl_crystal_size_mid 0.1298
_exptl_crystal_size_min 0.0164
_platon_squeeze_details '2.5 methanol per asymmetric unit'
_refine_diff_density_max 0.571
_refine_diff_density_min -0.626
_refine_diff_density_rms 0.091
_refine_ls_extinction_method none
_refine_ls_goodness_of_fit_ref 1.033
_refine_ls_hydrogen_treatment mixed
_refine_ls_matrix_type full
_refine_ls_number_parameters 395
_refine_ls_number_reflns 8317
_refine_ls_number_restraints 1
_refine_ls_restrained_S_all 1.033
_refine_ls_R_factor_all 0.0788
_refine_ls_R_factor_gt 0.0472
_refine_ls_shift/su_max 0.001
_refine_ls_shift/su_mean 0.000
_refine_ls_structure_factor_coef Fsqd
_refine_ls_weighting_details 'w=1/[\s^2^(Fo^2^)+(0.0384P)^2^+14.6993P] where P=(Fo^2^+2Fc^2^)/3'
_refine_ls_weighting_scheme calc
_refine_ls_wR_factor_gt 0.0953
_refine_ls_wR_factor_ref 0.1062
_reflns_Friedel_coverage 0.000
_reflns_number_gt 5909
_reflns_number_total 8317
_reflns_threshold_expression 'I > 2\s(I)'
_cod_data_source_file c5dt00884k2.cif
_cod_data_source_block eb3275b
_cod_depositor_comments 'Adding full bibliography for 7034701--7034709.cif.'
_cod_original_formula_sum 'C58.50 H84 Cu4 N8 Na2 O18.50'
_cod_database_code 7034706
_chemical_oxdiff_formula 'C30 H50 N10 O20 Cu8 B F4'
_chemical_oxdiff_usercomment '@ 120 K RS60'
_shelx_space_group_comment
;
The symmetry employed for this shelxl refinement is uniquely defined
by the following loop, which should always be used as a source of
symmetry information in preference to the above space-group names.
They are only intended as comments.
;
_reflns_odcompleteness_completeness 99.85
_reflns_odcompleteness_iscentric 1
_reflns_odcompleteness_theta 25.30
_platon_squeeze_void_probe_radius 1.20
_olex2_refinement_description
;
1. Fixed Uiso
 At 1.2 times of:
  All C(H) groups, H3 of O3, All C(H,H) groups
 At 1.5 times of:
  All C(H,H,H) groups, H7 of O7, H8 of O8
2. Restrained distances
 O3-H3
 0.84 with sigma of 0.01
3.a Secondary CH2 refined with riding coordinates:
 C10(H10A,H10B), C11(H11A,H11B), C12(H12A,H12B), C13(H13A,H13B), C14(H14A,
 H14B), C24(H24A,H24B), C25(H25A,H25B), C26(H26A,H26B), C27(H27A,H27B),
 C28(H28A,H28B)
3.b Aromatic/amide H refined with riding coordinates:
 C3(H3A), C5(H5), C17(H17), C19(H19)
3.c Tetrahedral OH refined with riding coordinates:
 O7(H7), O8(H8)
3.d Idealised Me refined as rotating group:
 C8(H8A,H8B,H8C), C9(H9A,H9B,H9C), C22(H22A,H22B,H22C), C23(H23A,H23B,H23C)
;
_shelx_shelxl_version_number 2014/7
_olex2_computing_structure_refinement_long 'ShelXL (Sheldrick, 2008)'
_olex2_computing_structure_solution_long 'ShelXS (Sheldrick, 2008)'
_olex2_date_sample_data_collection 18/11/13
_olex2_date_sample_submission 13/11/13
_olex2_diffrn_ambient_temperature_device 'Oxford Cryosystems Cryostream 700+'
_olex2_exptl_crystal_mounting_method 'The crystal was mounted on a MITIGEN holder in Paratone oil'
_olex2_submission_special_instructions 'No special instructions were received'

loop_
_space_group_symop_operation_xyz
'x, y, z'
'-x, y, -z+1/2'
'x+1/2, y+1/2, z'
'-x+1/2, y+1/2, -z+1/2'
'-x, -y, -z'
'x, -y, z-1/2'
'-x+1/2, -y+1/2, -z'
'x+1/2, -y+1/2, z-1/2'

loop_
_atom_site_label
_atom_site_type_symbol
_atom_site_fract_x
_atom_site_fract_y
_atom_site_fract_z
_atom_site_U_iso_or_equiv
_atom_site_adp_type
_atom_site_occupancy
_atom_site_site_symmetry_order
_atom_site_calc_flag
_atom_site_refinement_flags_posn
Cu1 Cu 0.65622(2) 0.18669(2) 0.10996(2) 0.01884(10) Uani 1 1 d .
Cu2 Cu 0.44471(2) 0.20592(2) 0.11425(2) 0.01745(10) Uani 1 1 d .
Na1 Na 0.27190(7) 0.23358(4) 0.22714(7) 0.0230(3) Uani 1 1 d .
O1 O 0.53721(12) 0.16567(7) 0.07134(11) 0.0189(4) Uani 1 1 d .
O2 O 0.31306(13) 0.15099(8) 0.18265(11) 0.0228(5) Uani 1 1 d .
O3 O 0.66329(14) 0.11047(8) 0.17929(12) 0.0251(5) Uani 1 1 d D
H3 H 0.664(2) 0.1229(12) 0.2240(10) 0.030 Uiso 1 1 d DR
O4 O 0.77032(13) 0.21559(8) 0.13861(12) 0.0264(5) Uani 1 1 d .
O5 O 0.34935(12) 0.25161(7) 0.11965(11) 0.0194(4) Uani 1 1 d .
O6 O 0.60829(12) 0.23895(8) 0.17241(12) 0.0242(5) Uani 1 1 d .
O7 O 0.20826(13) 0.30511(8) 0.30160(12) 0.0264(5) Uani 1 1 d .
H7 H 0.2269 0.3327 0.3206 0.040 Uiso 1 1 calc R
O8 O 0.14336(15) 0.16917(9) 0.17349(13) 0.0362(6) Uani 1 1 d .
H8 H 0.1290 0.1384 0.1733 0.054 Uiso 1 1 calc R
N1 N 0.37285(15) 0.14612(9) 0.12727(13) 0.0186(5) Uani 1 1 d .
N2 N 0.71909(15) 0.14345(9) 0.03439(14) 0.0204(5) Uani 1 1 d .
N3 N 0.52982(15) 0.25765(9) 0.14228(14) 0.0195(5) Uani 1 1 d .
N4 N 0.15456(15) 0.28079(10) 0.13930(14) 0.0236(6) Uani 1 1 d .
C1 C 0.51929(18) 0.12503(10) 0.02570(16) 0.0181(6) Uani 1 1 d .
C2 C 0.57802(19) 0.11198(11) -0.03121(17) 0.0202(6) Uani 1 1 d .
C3 C 0.5561(2) 0.07318(11) -0.08397(17) 0.0220(6) Uani 1 1 d .
H3A H 0.5958 0.0653 -0.1228 0.026 Uiso 1 1 calc R
C4 C 0.4786(2) 0.04587(11) -0.08155(17) 0.0220(6) Uani 1 1 d .
C5 C 0.42505(19) 0.05621(11) -0.02108(17) 0.0211(6) Uani 1 1 d .
H5 H 0.3736 0.0363 -0.0166 0.025 Uiso 1 1 calc R
C6 C 0.44340(18) 0.09479(11) 0.03389(17) 0.0194(6) Uani 1 1 d .
C7 C 0.38150(18) 0.10183(11) 0.09559(16) 0.0190(6) Uani 1 1 d .
C8 C 0.3262(2) 0.05874(12) 0.12276(19) 0.0271(7) Uani 1 1 d .
H8A H 0.3344 0.0556 0.1794 0.041 Uiso 1 1 calc GR
H8B H 0.3442 0.0271 0.0983 0.041 Uiso 1 1 calc GR
H8C H 0.2641 0.0654 0.1083 0.041 Uiso 1 1 calc GR
C9 C 0.4526(2) 0.00676(12) -0.14215(19) 0.0292(7) Uani 1 1 d .
H9A H 0.4087 0.0213 -0.1797 0.044 Uiso 1 1 calc GR
H9B H 0.4275 -0.0228 -0.1171 0.044 Uiso 1 1 calc GR
H9C H 0.5046 -0.0036 -0.1692 0.044 Uiso 1 1 calc GR
C10 C 0.66233(19) 0.14051(12) -0.03934(16) 0.0227(7) Uani 1 1 d .
H10A H 0.6960 0.1238 -0.0797 0.027 Uiso 1 1 calc R
H10B H 0.6482 0.1754 -0.0574 0.027 Uiso 1 1 calc R
C11 C 0.7401(2) 0.09214(12) 0.06683(17) 0.0250(7) Uani 1 1 d .
H11A H 0.7974 0.0809 0.0485 0.030 Uiso 1 1 calc R
H11B H 0.6947 0.0678 0.0469 0.030 Uiso 1 1 calc R
C12 C 0.7445(2) 0.09113(12) 0.15536(18) 0.0270(7) Uani 1 1 d .
H12A H 0.7535 0.0560 0.1745 0.032 Uiso 1 1 calc R
H12B H 0.7939 0.1123 0.1765 0.032 Uiso 1 1 calc R
C13 C 0.7999(2) 0.17346(13) 0.01986(19) 0.0276(7) Uani 1 1 d .
H13A H 0.7848 0.2013 -0.0171 0.033 Uiso 1 1 calc R
H13B H 0.8438 0.1513 -0.0035 0.033 Uiso 1 1 calc R
C14 C 0.8385(2) 0.19537(13) 0.09600(19) 0.0282(7) Uani 1 1 d .
H14A H 0.8697 0.1685 0.1266 0.034 Uiso 1 1 calc R
H14B H 0.8814 0.2223 0.0853 0.034 Uiso 1 1 calc R
C15 C 0.35615(19) 0.30103(11) 0.10509(16) 0.0198(6) Uani 1 1 d .
C16 C 0.27789(19) 0.32711(12) 0.07954(17) 0.0233(7) Uani 1 1 d .
C17 C 0.2818(2) 0.37823(13) 0.06265(19) 0.0317(8) Uani 1 1 d .
H17 H 0.2289 0.3951 0.0459 0.038 Uiso 1 1 calc R
C18 C 0.3592(2) 0.40616(13) 0.0690(2) 0.0363(8) Uani 1 1 d .
C19 C 0.4350(2) 0.38090(13) 0.0956(2) 0.0311(8) Uani 1 1 d .
H19 H 0.4886 0.3994 0.1013 0.037 Uiso 1 1 calc R
C20 C 0.43549(19) 0.32882(11) 0.11449(16) 0.0199(6) Uani 1 1 d .
C21 C 0.51853(19) 0.30625(11) 0.14604(17) 0.0197(6) Uani 1 1 d .
C22 C 0.5891(2) 0.33906(12) 0.18337(18) 0.0255(7) Uani 1 1 d .
H22A H 0.6149 0.3222 0.2300 0.038 Uiso 1 1 calc GR
H22B H 0.5638 0.3716 0.1979 0.038 Uiso 1 1 calc GR
H22C H 0.6350 0.3448 0.1467 0.038 Uiso 1 1 calc GR
C23 C 0.3606(3) 0.46223(15) 0.0499(3) 0.0649(14) Uani 1 1 d .
H23A H 0.4211 0.4749 0.0566 0.097 Uiso 1 1 calc GR
H23B H 0.3232 0.4806 0.0848 0.097 Uiso 1 1 calc GR
H23C H 0.3385 0.4674 -0.0040 0.097 Uiso 1 1 calc GR
C24 C 0.19238(19) 0.29828(12) 0.06754(17) 0.0243(7) Uani 1 1 d .
H24A H 0.1489 0.3203 0.0391 0.029 Uiso 1 1 calc R
H24B H 0.2024 0.2684 0.0343 0.029 Uiso 1 1 calc R
C25 C 0.1239(2) 0.32435(13) 0.18413(18) 0.0274(7) Uani 1 1 d .
H25A H 0.0644 0.3344 0.1635 0.033 Uiso 1 1 calc R
H25B H 0.1640 0.3535 0.1778 0.033 Uiso 1 1 calc R
C26 C 0.12098(19) 0.31175(13) 0.26933(18) 0.0262(7) Uani 1 1 d .
H26A H 0.0918 0.3395 0.2967 0.031 Uiso 1 1 calc R
H26B H 0.0867 0.2803 0.2758 0.031 Uiso 1 1 calc R
C27 C 0.0814(2) 0.24596(13) 0.11916(19) 0.0296(8) Uani 1 1 d .
H27A H 0.0477 0.2592 0.0727 0.036 Uiso 1 1 calc R
H27B H 0.0415 0.2453 0.1625 0.036 Uiso 1 1 calc R
C28 C 0.1105(2) 0.19238(13) 0.1029(2) 0.0334(8) Uani 1 1 d .
H28A H 0.0602 0.1726 0.0801 0.040 Uiso 1 1 calc R
H28B H 0.1571 0.1929 0.0652 0.040 Uiso 1 1 calc R

loop_
_atom_site_aniso_label
_atom_site_aniso_U_11
_atom_site_aniso_U_22
_atom_site_aniso_U_33
_atom_site_aniso_U_23
_atom_site_aniso_U_13
_atom_site_aniso_U_12
Cu1 0.01478(18) 0.0200(2) 0.02132(19) -0.00079(14) -0.00223(14) 0.00173(14)
Cu2 0.01442(17) 0.01738(19) 0.02012(19) -0.00181(14) -0.00272(14) 0.00176(14)
Na1 0.0207(6) 0.0273(7) 0.0208(6) -0.0025(5) -0.0002(5) 0.0039(5)
O1 0.0167(10) 0.0173(11) 0.0223(11) -0.0032(8) -0.0015(8) 0.0018(8)
O2 0.0225(11) 0.0245(12) 0.0218(11) -0.0017(9) 0.0043(9) -0.0006(9)
O3 0.0266(12) 0.0281(13) 0.0206(11) -0.0013(9) 0.0010(9) 0.0052(9)
O4 0.0167(10) 0.0340(13) 0.0286(12) -0.0037(10) 0.0016(9) -0.0019(9)
O5 0.0151(10) 0.0186(11) 0.0241(11) -0.0008(8) -0.0025(8) 0.0024(8)
O6 0.0157(10) 0.0255(12) 0.0304(12) -0.0051(9) -0.0084(9) 0.0067(8)
O7 0.0192(11) 0.0333(13) 0.0260(12) -0.0113(9) -0.0045(9) 0.0028(9)
O8 0.0297(13) 0.0394(14) 0.0388(14) 0.0038(11) -0.0036(11) -0.0080(11)
N1 0.0178(12) 0.0225(14) 0.0152(12) 0.0004(10) -0.0012(10) 0.0001(10)
N2 0.0184(12) 0.0212(14) 0.0218(13) 0.0026(10) 0.0016(10) 0.0012(10)
N3 0.0128(11) 0.0225(14) 0.0226(13) -0.0024(10) -0.0039(10) 0.0028(10)
N4 0.0154(12) 0.0324(15) 0.0229(13) -0.0078(11) -0.0011(10) 0.0044(10)
C1 0.0203(15) 0.0145(15) 0.0188(15) 0.0006(11) -0.0067(12) 0.0042(11)
C2 0.0207(15) 0.0206(16) 0.0189(15) 0.0023(12) -0.0019(12) 0.0030(12)
C3 0.0263(16) 0.0228(16) 0.0170(14) 0.0012(12) 0.0012(12) 0.0086(13)
C4 0.0263(16) 0.0170(16) 0.0219(15) -0.0008(12) -0.0054(13) 0.0048(12)
C5 0.0210(15) 0.0152(15) 0.0261(16) 0.0024(12) -0.0081(13) 0.0028(12)
C6 0.0182(14) 0.0171(15) 0.0225(15) 0.0046(12) -0.0032(12) 0.0063(11)
C7 0.0182(14) 0.0177(15) 0.0206(15) 0.0022(12) -0.0054(12) 0.0010(11)
C8 0.0319(17) 0.0206(17) 0.0292(17) -0.0018(13) 0.0048(14) -0.0025(13)
C9 0.0348(18) 0.0251(18) 0.0272(17) -0.0035(14) -0.0029(14) 0.0032(14)
C10 0.0264(16) 0.0266(17) 0.0151(15) 0.0004(12) 0.0020(12) 0.0017(13)
C11 0.0251(16) 0.0241(17) 0.0257(16) 0.0000(13) -0.0002(13) 0.0075(13)
C12 0.0267(17) 0.0267(18) 0.0271(17) 0.0014(13) -0.0019(14) 0.0077(13)
C13 0.0195(15) 0.0337(19) 0.0298(17) 0.0003(14) 0.0042(13) -0.0026(13)
C14 0.0166(15) 0.0359(19) 0.0321(18) -0.0029(14) 0.0008(13) 0.0012(13)
C15 0.0216(15) 0.0229(17) 0.0150(14) -0.0019(12) 0.0010(12) 0.0040(12)
C16 0.0215(15) 0.0298(18) 0.0183(15) -0.0037(13) -0.0030(12) 0.0054(13)
C17 0.0302(18) 0.0295(19) 0.0339(19) 0.0004(15) -0.0104(15) 0.0144(14)
C18 0.039(2) 0.0211(18) 0.047(2) 0.0044(15) -0.0101(17) 0.0061(15)
C19 0.0301(18) 0.0256(18) 0.0369(19) 0.0001(14) -0.0049(15) -0.0021(14)
C20 0.0210(15) 0.0209(16) 0.0175(14) -0.0014(12) -0.0017(12) 0.0034(12)
C21 0.0185(14) 0.0224(17) 0.0181(15) -0.0025(12) -0.0012(12) 0.0013(12)
C22 0.0241(16) 0.0211(17) 0.0308(17) -0.0026(13) -0.0018(13) 0.0002(13)
C23 0.062(3) 0.024(2) 0.105(4) 0.012(2) -0.027(3) 0.0056(19)
C24 0.0174(15) 0.0359(19) 0.0189(15) -0.0047(13) -0.0052(12) 0.0096(13)
C25 0.0201(15) 0.037(2) 0.0247(17) -0.0052(14) -0.0002(13) 0.0087(13)
C26 0.0178(15) 0.0365(19) 0.0241(16) -0.0077(14) 0.0015(13) 0.0061(13)
C27 0.0162(15) 0.045(2) 0.0270(17) -0.0072(15) -0.0042(13) 0.0010(14)
C28 0.0267(17) 0.044(2) 0.0290(18) -0.0054(15) -0.0057(14) -0.0007(15)

loop_
_atom_type_symbol
_atom_type_description
_atom_type_scat_dispersion_real
_atom_type_scat_dispersion_imag
_atom_type_scat_source
C C 0.0033 0.0016 'International Tables Vol C Tables 4.2.6.8 and 6.1.1.4'
H H 0.0000 0.0000 'International Tables Vol C Tables 4.2.6.8 and 6.1.1.4'
Cu Cu 0.3201 1.2651 'International Tables Vol C Tables 4.2.6.8 and 6.1.1.4'
N N 0.0061 0.0033 'International Tables Vol C Tables 4.2.6.8 and 6.1.1.4'
Na Na 0.0362 0.0249 'International Tables Vol C Tables 4.2.6.8 and 6.1.1.4'
O O 0.0106 0.0060 'International Tables Vol C Tables 4.2.6.8 and 6.1.1.4'

loop_
_exptl_crystal_face_index_h
_exptl_crystal_face_index_k
_exptl_crystal_face_index_l
_exptl_crystal_face_perp_dist
_exptl_oxdiff_crystal_face_indexfrac_h
_exptl_oxdiff_crystal_face_indexfrac_k
_exptl_oxdiff_crystal_face_indexfrac_l
_exptl_oxdiff_crystal_face_x
_exptl_oxdiff_crystal_face_y
_exptl_oxdiff_crystal_face_z
1 3 24 0.0946 0.9049 2.9089 24.1148 0.1296 0.5470 0.8270
-17 2 16 0.0640 -16.6636 1.6449 16.3275 0.2325 0.9717 0.0422
-13 -2 -18 0.1131 -13.1404 -2.4378 -18.2695 0.0062 0.0191 -0.9998
17 -2 -16 0.0656 16.6809 -1.6418 -16.3046 -0.2325 -0.9717 -0.0409
0 -37 2 0.0049 0.0351 -37.0799 1.7486 -0.9725 0.2328 -0.0092
0 37 -2 0.0115 -0.0351 37.0799 -1.7486 0.9725 -0.2328 0.0092
14 2 17 0.1316 14.0001 2.0000 17.0001 -0.0286 -0.0779 0.9829

loop_
_geom_angle_atom_site_label_1
_geom_angle_atom_site_label_2
_geom_angle_atom_site_label_3
_geom_angle
_geom_angle_site_symmetry_1
_geom_angle_site_symmetry_3
O1 Cu1 O3 86.87(8) . .
O1 Cu1 N2 94.81(9) . .
O4 Cu1 O1 171.95(9) . .
O4 Cu1 O3 101.17(8) . .
O4 Cu1 N2 86.28(9) . .
O6 Cu1 O1 91.14(8) . .
O6 Cu1 O3 109.77(8) . .
O6 Cu1 O4 86.48(9) . .
O6 Cu1 N2 168.46(10) . .
N2 Cu1 O3 80.47(9) . .
O5 Cu2 O1 160.20(8) . .
O5 Cu2 N1 94.16(9) . .
O5 Cu2 N3 92.49(9) . .
N1 Cu2 O1 91.48(9) . .
N3 Cu2 O1 89.47(9) . .
N3 Cu2 N1 157.45(10) . .
O2 Na1 Cu1 81.26(6) . 2_655
O2 Na1 O4 102.15(8) . 2_655
O2 Na1 O6 94.65(8) . 2_655
O2 Na1 O7 163.80(9) . .
O2 Na1 O8 61.33(7) . .
O2 Na1 N4 115.60(8) . .
O4 Na1 Cu1 37.12(5) 2_655 2_655
O4 Na1 O7 62.50(8) 2_655 .
O4 Na1 O8 88.74(8) 2_655 .
O4 Na1 N4 115.45(8) 2_655 .
O5 Na1 Cu1 128.36(6) . 2_655
O5 Na1 O2 77.02(8) . .
O5 Na1 O4 164.06(8) . 2_655
O5 Na1 O6 99.35(8) . 2_655
O5 Na1 O7 119.17(9) . .
O5 Na1 O8 104.33(8) . .
O5 Na1 N4 78.35(8) . .
O6 Na1 Cu1 36.71(5) 2_655 2_655
O6 Na1 O4 64.75(7) 2_655 2_655
O6 Na1 O7 83.58(8) 2_655 .
O6 Na1 O8 140.49(8) 2_655 .
O6 Na1 N4 147.81(9) 2_655 .
O7 Na1 Cu1 87.93(6) . 2_655
O7 Na1 O8 110.68(8) . .
O7 Na1 N4 70.39(8) . .
O8 Na1 Cu1 105.11(6) . 2_655
N4 Na1 Cu1 152.44(7) . 2_655
N4 Na1 O8 69.04(8) . .
Cu2 O1 Cu1 112.91(9) . .
C1 O1 Cu1 124.84(17) . .
C1 O1 Cu2 121.98(17) . .
N1 O2 Na1 120.38(16) . .
Cu1 O3 H3 98(2) . .
C12 O3 Cu1 100.10(17) . .
C12 O3 H3 116(2) . .
Cu1 O4 Na1 92.10(8) . 2_655
C14 O4 Cu1 113.25(18) . .
C14 O4 Na1 142.70(18) . 2_655
Cu2 O5 Na1 109.74(9) . .
C15 O5 Cu2 123.05(18) . .
C15 O5 Na1 113.74(17) . .
Cu1 O6 Na1 93.65(8) . 2_655
N3 O6 Cu1 113.45(15) . .
N3 O6 Na1 152.84(17) . 2_655
Na1 O7 H7 136.0 . .
C26 O7 Na1 105.79(16) . .
C26 O7 H7 109.5 . .
Na1 O8 H8 142.0 . .
C28 O8 Na1 103.45(19) . .
C28 O8 H8 109.5 . .
O2 N1 Cu2 114.11(17) . .
C7 N1 Cu2 127.6(2) . .
C7 N1 O2 117.8(2) . .
C10 N2 Cu1 107.82(17) . .
C11 N2 Cu1 111.76(18) . .
C11 N2 C10 111.9(2) . .
C11 N2 C13 112.4(2) . .
C13 N2 Cu1 103.58(18) . .
C13 N2 C10 109.0(2) . .
O6 N3 Cu2 113.64(17) . .
C21 N3 Cu2 128.67(19) . .
C21 N3 O6 117.0(2) . .
C24 N4 Na1 110.64(16) . .
C24 N4 C25 110.4(2) . .
C24 N4 C27 109.0(2) . .
C25 N4 Na1 107.21(17) . .
C27 N4 Na1 108.97(19) . .
C27 N4 C25 110.6(2) . .
O1 C1 C2 119.1(3) . .
O1 C1 C6 121.9(3) . .
C2 C1 C6 119.1(3) . .
C1 C2 C10 121.6(3) . .
C3 C2 C1 119.7(3) . .
C3 C2 C10 118.7(3) . .
C2 C3 H3A 118.9 . .
C4 C3 C2 122.2(3) . .
C4 C3 H3A 118.9 . .
C3 C4 C5 117.3(3) . .
C3 C4 C9 121.8(3) . .
C5 C4 C9 120.9(3) . .
C4 C5 H5 118.5 . .
C4 C5 C6 123.1(3) . .
C6 C5 H5 118.5 . .
C1 C6 C7 124.1(3) . .
C5 C6 C1 118.1(3) . .
C5 C6 C7 117.8(3) . .
N1 C7 C6 120.1(3) . .
N1 C7 C8 118.4(3) . .
C6 C7 C8 121.5(3) . .
C7 C8 H8A 109.5 . .
C7 C8 H8B 109.5 . .
C7 C8 H8C 109.5 . .
H8A C8 H8B 109.5 . .
H8A C8 H8C 109.5 . .
H8B C8 H8C 109.5 . .
C4 C9 H9A 109.5 . .
C4 C9 H9B 109.5 . .
C4 C9 H9C 109.5 . .
H9A C9 H9B 109.5 . .
H9A C9 H9C 109.5 . .
H9B C9 H9C 109.5 . .
N2 C10 C2 113.7(2) . .
N2 C10 H10A 108.8 . .
N2 C10 H10B 108.8 . .
C2 C10 H10A 108.8 . .
C2 C10 H10B 108.8 . .
H10A C10 H10B 107.7 . .
N2 C11 H11A 109.0 . .
N2 C11 H11B 109.0 . .
N2 C11 C12 112.8(2) . .
H11A C11 H11B 107.8 . .
C12 C11 H11A 109.0 . .
C12 C11 H11B 109.0 . .
O3 C12 C11 107.2(2) . .
O3 C12 H12A 110.3 . .
O3 C12 H12B 110.3 . .
C11 C12 H12A 110.3 . .
C11 C12 H12B 110.3 . .
H12A C12 H12B 108.5 . .
N2 C13 H13A 109.7 . .
N2 C13 H13B 109.7 . .
N2 C13 C14 109.7(3) . .
H13A C13 H13B 108.2 . .
C14 C13 H13A 109.7 . .
C14 C13 H13B 109.7 . .
O4 C14 C13 109.5(2) . .
O4 C14 H14A 109.8 . .
O4 C14 H14B 109.8 . .
C13 C14 H14A 109.8 . .
C13 C14 H14B 109.8 . .
H14A C14 H14B 108.2 . .
O5 C15 C16 117.3(3) . .
O5 C15 C20 124.1(3) . .
C20 C15 C16 118.6(3) . .
C15 C16 C24 119.9(3) . .
C17 C16 C15 119.5(3) . .
C17 C16 C24 120.6(3) . .
C16 C17 H17 118.4 . .
C16 C17 C18 123.2(3) . .
C18 C17 H17 118.4 . .
C17 C18 C23 121.5(3) . .
C19 C18 C17 117.2(3) . .
C19 C18 C23 121.2(3) . .
C18 C19 H19 118.8 . .
C18 C19 C20 122.5(3) . .
C20 C19 H19 118.8 . .
C15 C20 C21 122.8(3) . .
C19 C20 C15 119.0(3) . .
C19 C20 C21 118.1(3) . .
N3 C21 C20 119.7(3) . .
N3 C21 C22 120.0(3) . .
C20 C21 C22 120.4(3) . .
C21 C22 H22A 109.5 . .
C21 C22 H22B 109.5 . .
C21 C22 H22C 109.5 . .
H22A C22 H22B 109.5 . .
H22A C22 H22C 109.5 . .
H22B C22 H22C 109.5 . .
C18 C23 H23A 109.5 . .
C18 C23 H23B 109.5 . .
C18 C23 H23C 109.5 . .
H23A C23 H23B 109.5 . .
H23A C23 H23C 109.5 . .
H23B C23 H23C 109.5 . .
N4 C24 C16 114.8(2) . .
N4 C24 H24A 108.6 . .
N4 C24 H24B 108.6 . .
C16 C24 H24A 108.6 . .
C16 C24 H24B 108.6 . .
H24A C24 H24B 107.6 . .
N4 C25 H25A 109.3 . .
N4 C25 H25B 109.3 . .
N4 C25 C26 111.5(3) . .
H25A C25 H25B 108.0 . .
C26 C25 H25A 109.3 . .
C26 C25 H25B 109.3 . .
O7 C26 C25 109.2(2) . .
O7 C26 H26A 109.8 . .
O7 C26 H26B 109.8 . .
C25 C26 H26A 109.8 . .
C25 C26 H26B 109.8 . .
H26A C26 H26B 108.3 . .
N4 C27 H27A 108.8 . .
N4 C27 H27B 108.8 . .
N4 C27 C28 113.7(3) . .
H27A C27 H27B 107.7 . .
C28 C27 H27A 108.8 . .
C28 C27 H27B 108.8 . .
O8 C28 C27 109.6(3) . .
O8 C28 H28A 109.8 . .
O8 C28 H28B 109.8 . .
C27 C28 H28A 109.8 . .
C27 C28 H28B 109.8 . .
H28A C28 H28B 108.2 . .

loop_
_geom_bond_atom_site_label_1
_geom_bond_atom_site_label_2
_geom_bond_distance
_geom_bond_site_symmetry_2
Cu1 O1 1.9733(18) .
Cu1 O3 2.338(2) .
Cu1 O4 1.934(2) .
Cu1 O6 1.919(2) .
Cu1 N2 2.014(2) .
Cu2 O1 1.9431(19) .
Cu2 O5 1.8928(19) .
Cu2 N1 1.939(2) .
Cu2 N3 1.924(2) .
Na1 Cu1 3.2032(12) 2_655
Na1 O2 2.404(2) .
Na1 O4 2.483(2) 2_655
Na1 O5 2.302(2) .
Na1 O6 2.446(2) 2_655
Na1 O7 2.507(2) .
Na1 O8 2.713(3) .
Na1 N4 2.593(3) .
O1 C1 1.348(3) .
O2 N1 1.363(3) .
O3 H3 0.837(10) .
O3 C12 1.420(4) .
O4 Na1 2.483(2) 2_655
O4 C14 1.410(4) .
O5 C15 1.332(3) .
O6 Na1 2.446(2) 2_655
O6 N3 1.367(3) .
O7 H7 0.8400 .
O7 C26 1.421(3) .
O8 H8 0.8400 .
O8 C28 1.426(4) .
N1 C7 1.299(4) .
N2 C10 1.498(4) .
N2 C11 1.492(4) .
N2 C13 1.495(4) .
N3 C21 1.295(4) .
N4 C24 1.469(4) .
N4 C25 1.475(4) .
N4 C27 1.469(4) .
C1 C2 1.408(4) .
C1 C6 1.417(4) .
C2 C3 1.396(4) .
C2 C10 1.501(4) .
C3 H3A 0.9500 .
C3 C4 1.385(4) .
C4 C5 1.387(4) .
C4 C9 1.505(4) .
C5 H5 0.9500 .
C5 C6 1.407(4) .
C6 C7 1.473(4) .
C7 C8 1.504(4) .
C8 H8A 0.9800 .
C8 H8B 0.9800 .
C8 H8C 0.9800 .
C9 H9A 0.9800 .
C9 H9B 0.9800 .
C9 H9C 0.9800 .
C10 H10A 0.9900 .
C10 H10B 0.9900 .
C11 H11A 0.9900 .
C11 H11B 0.9900 .
C11 C12 1.524(4) .
C12 H12A 0.9900 .
C12 H12B 0.9900 .
C13 H13A 0.9900 .
C13 H13B 0.9900 .
C13 C14 1.521(4) .
C14 H14A 0.9900 .
C14 H14B 0.9900 .
C15 C16 1.423(4) .
C15 C20 1.414(4) .
C16 C17 1.381(5) .
C16 C24 1.511(4) .
C17 H17 0.9500 .
C17 C18 1.389(5) .
C18 C19 1.387(5) .
C18 C23 1.515(5) .
C19 H19 0.9500 .
C19 C20 1.411(4) .
C20 C21 1.473(4) .
C21 C22 1.496(4) .
C22 H22A 0.9800 .
C22 H22B 0.9800 .
C22 H22C 0.9800 .
C23 H23A 0.9800 .
C23 H23B 0.9800 .
C23 H23C 0.9800 .
C24 H24A 0.9900 .
C24 H24B 0.9900 .
C25 H25A 0.9900 .
C25 H25B 0.9900 .
C25 C26 1.509(4) .
C26 H26A 0.9900 .
C26 H26B 0.9900 .
C27 H27A 0.9900 .
C27 H27B 0.9900 .
C27 C28 1.512(5) .
C28 H28A 0.9900 .
C28 H28B 0.9900 .

loop_
_geom_hbond_atom_site_label_D
_geom_hbond_atom_site_label_H
_geom_hbond_atom_site_label_A
_geom_hbond_distance_DH
_geom_hbond_distance_HA
_geom_hbond_distance_DA
_geom_hbond_angle_DHA
_geom_hbond_site_symmetry_A
O3 H3 O2 0.837(10) 1.788(12) 2.615(3) 169(3) 2_655

loop_
_geom_torsion_atom_site_label_1
_geom_torsion_atom_site_label_2
_geom_torsion_atom_site_label_3
_geom_torsion_atom_site_label_4
_geom_torsion
_geom_torsion_site_symmetry_1
Cu1 O1 C1 C2 -35.9(3) .
Cu1 O1 C1 C6 143.5(2) .
Cu1 O3 C12 C11 -52.1(2) .
Cu1 O4 C14 C13 22.8(3) .
Cu1 O6 N3 Cu2 50.2(2) .
Cu1 O6 N3 C21 -138.7(2) .
Cu1 N2 C10 C2 -67.0(3) .
Cu1 N2 C11 C12 -23.3(3) .
Cu1 N2 C13 C14 42.2(3) .
Cu2 O1 C1 C2 150.4(2) .
Cu2 O1 C1 C6 -30.2(3) .
Cu2 O5 C15 C16 154.6(2) .
Cu2 O5 C15 C20 -26.3(4) .
Cu2 N1 C7 C6 -9.4(4) .
Cu2 N1 C7 C8 171.4(2) .
Cu2 N3 C21 C20 -10.6(4) .
Cu2 N3 C21 C22 168.5(2) .
Na1 O2 N1 Cu2 18.4(2) .
Na1 O2 N1 C7 -168.26(18) .
Na1 O4 C14 C13 151.8(2) 2_655
Na1 O5 C15 C16 -68.8(3) .
Na1 O5 C15 C20 110.3(3) .
Na1 O6 N3 Cu2 -125.7(3) 2_655
Na1 O6 N3 C21 45.4(5) 2_655
Na1 O7 C26 C25 -59.9(3) .
Na1 O8 C28 C27 -56.0(3) .
Na1 N4 C24 C16 -50.1(3) .
Na1 N4 C25 C26 -35.4(3) .
Na1 N4 C27 C28 -39.2(3) .
O1 Cu2 O5 Na1 156.2(2) .
O1 Cu2 O5 C15 -65.8(3) .
O1 C1 C2 C3 -173.6(2) .
O1 C1 C2 C10 3.3(4) .
O1 C1 C6 C5 173.7(2) .
O1 C1 C6 C7 -5.1(4) .
O2 N1 C7 C6 178.3(2) .
O2 N1 C7 C8 -0.9(4) .
O5 C15 C16 C17 -179.1(3) .
O5 C15 C16 C24 -2.0(4) .
O5 C15 C20 C19 178.7(3) .
O5 C15 C20 C21 -3.7(4) .
O6 N3 C21 C20 179.9(2) .
O6 N3 C21 C22 -1.0(4) .
N1 Cu2 O5 Na1 49.96(10) .
N1 Cu2 O5 C15 -172.0(2) .
N2 C11 C12 O3 55.2(3) .
N2 C13 C14 O4 -44.2(3) .
N3 Cu2 O5 Na1 -108.48(11) .
N3 Cu2 O5 C15 29.6(2) .
N4 C25 C26 O7 68.1(3) .
N4 C27 C28 O8 70.2(4) .
C1 C2 C3 C4 -1.4(4) .
C1 C2 C10 N2 54.3(4) .
C1 C6 C7 N1 26.4(4) .
C1 C6 C7 C8 -154.4(3) .
C2 C1 C6 C5 -6.9(4) .
C2 C1 C6 C7 174.3(3) .
C2 C3 C4 C5 -4.1(4) .
C2 C3 C4 C9 175.4(3) .
C3 C2 C10 N2 -128.7(3) .
C3 C4 C5 C6 4.0(4) .
C4 C5 C6 C1 1.4(4) .
C4 C5 C6 C7 -179.7(3) .
C5 C6 C7 N1 -152.4(3) .
C5 C6 C7 C8 26.8(4) .
C6 C1 C2 C3 7.0(4) .
C6 C1 C2 C10 -176.1(3) .
C9 C4 C5 C6 -175.5(3) .
C10 N2 C11 C12 -144.3(3) .
C10 N2 C13 C14 156.8(3) .
C10 C2 C3 C4 -178.5(3) .
C11 N2 C10 C2 56.2(3) .
C11 N2 C13 C14 -78.6(3) .
C13 N2 C10 C2 -178.8(2) .
C13 N2 C11 C12 92.7(3) .
C15 C16 C17 C18 0.2(5) .
C15 C16 C24 N4 70.8(4) .
C15 C20 C21 N3 23.0(4) .
C15 C20 C21 C22 -156.1(3) .
C16 C15 C20 C19 -2.2(4) .
C16 C15 C20 C21 175.4(3) .
C16 C17 C18 C19 -1.6(5) .
C16 C17 C18 C23 180.0(4) .
C17 C16 C24 N4 -112.1(3) .
C17 C18 C19 C20 1.1(5) .
C18 C19 C20 C15 0.8(5) .
C18 C19 C20 C21 -176.9(3) .
C19 C20 C21 N3 -159.3(3) .
C19 C20 C21 C22 21.6(4) .
C20 C15 C16 C17 1.7(4) .
C20 C15 C16 C24 178.9(3) .
C23 C18 C19 C20 179.5(4) .
C24 N4 C25 C26 -156.0(2) .
C24 N4 C27 C28 81.6(3) .
C24 C16 C17 C18 -176.9(3) .
C25 N4 C24 C16 68.4(3) .
C25 N4 C27 C28 -156.9(3) .
C27 N4 C24 C16 -169.9(3) .
C27 N4 C25 C26 83.3(3) .

loop_
_platon_squeeze_void_nr
_platon_squeeze_void_average_x
_platon_squeeze_void_average_y
_platon_squeeze_void_average_z
_platon_squeeze_void_volume
_platon_squeeze_void_count_electrons
_platon_squeeze_void_content
1 0.000 0.003 0.250 294 82 ' '
2 0.000 -0.004 0.750 289 82 ' '
3 0.000 0.337 0.750 8 0 ' '
4 0.000 0.409 0.250 6 0 ' '
5 0.000 0.417 0.750 8 0 ' '
6 0.000 0.585 0.250 9 0 ' '
7 0.000 0.591 0.750 6 0 ' '
8 0.000 0.666 0.250 7 0 ' '
9 0.500 0.504 0.250 294 82 ' '
10 0.500 0.496 0.750 289 82 ' '
11 0.500 0.085 0.250 9 0 ' '
12 0.500 0.091 0.750 6 0 ' '
13 0.500 0.166 0.250 7 0 ' '
14 0.500 0.837 0.750 8 0 ' '
15 0.500 0.909 0.250 6 0 ' '
16 0.500 0.917 0.750 8 0 ' '
